data_4037537
loop_
_publ_author_name
'Koller, Sebastian'
'Gatzka, Julia'
'Wong, Kit Ming'
'Altmann, Philipp J.'
'P\"othig, Alexander'
'Hintermann, Lukas'

_publ_section_title
;
 Stereochemistry of the Menthyl Grignard Reagent: Generation, Composition,
 Dynamics, and Reactions with Electrophiles.
;
_journal_issue 24
_journal_name_full 'The Journal of organic chemistry'
_journal_page_first 15009
_journal_page_last 15028
_journal_paper_doi 10.1021/acs.joc.8b02278
_journal_volume 83
_journal_year 2018
_chemical_absolute_configuration ad
_chemical_compound_source 'see text'
_chemical_formula_moiety 'C22 H29 O P'
_chemical_formula_sum 'C22 H29 O P'
_chemical_formula_weight 340.42
_space_group_IT_number 5
_space_group_name_Hall 'C 2y'
_space_group_name_H-M_alt 'C 1 2 1'
_symmetry_cell_setting monoclinic
_symmetry_Int_Tables_number 5
_symmetry_space_group_name_Hall 'C 2y'
_symmetry_space_group_name_H-M 'C 1 2 1'
_atom_sites_solution_hydrogens geom
_cell_angle_alpha 90
_cell_angle_beta 132.126(1)
_cell_angle_gamma 90
_cell_formula_units_Z 16
_cell_length_a 29.435(2)
_cell_length_b 18.8296(12)
_cell_length_c 20.487(3)
_cell_measurement_reflns_used 9130
_cell_measurement_temperature 100
_cell_measurement_theta_max 25.6787
_cell_measurement_theta_min 2.3483
_cell_volume 8421.6(15)
_computing_cell_refinement 'SAINT (Bruker, 2014)'
_computing_data_collection 'APEX III Control Software (Bruker, 2015)'
_computing_data_reduction 'SAINT (Bruker, 2014)'
_computing_molecular_graphics 'PLATON (Spek, 2011)'
_computing_publication_material 'PLATON (Spek, 2011), enCIFer (Allen, 2014)'
_computing_structure_refinement 'SHELXL2014 (Sheldrick, 2014), SHELXLE (Huebschle, 2011)'
_computing_structure_solution 'SHELXT (Sheldrick, 2015)'
_diffrn_ambient_temperature 100
_diffrn_detector ' CMOS plate '
_diffrn_detector_area_resol_mean 16
_diffrn_measured_fraction_theta_full 0.999
_diffrn_measured_fraction_theta_max 0.999
_diffrn_measurement_device ' \k-geometry diffractometer '
_diffrn_measurement_device_type ' Bruker Photon CMOS '
_diffrn_measurement_method ' phi- and omega-rotation '
_diffrn_radiation_monochromator 'Helios optic'
_diffrn_radiation_probe x-ray
_diffrn_radiation_source 'IMS microsource'
_diffrn_radiation_type MoK\a
_diffrn_radiation_wavelength 0.71073
_diffrn_reflns_av_R_equivalents 0.0421
_diffrn_reflns_av_unetI/netI 0.0305
_diffrn_reflns_limit_h_max 35
_diffrn_reflns_limit_h_min -35
_diffrn_reflns_limit_k_max 22
_diffrn_reflns_limit_k_min -22
_diffrn_reflns_limit_l_max 24
_diffrn_reflns_limit_l_min -24
_diffrn_reflns_number 106673
_diffrn_reflns_reduction_process
;
;
_diffrn_reflns_theta_full 25.03
_diffrn_reflns_theta_max 25.03
_diffrn_reflns_theta_min 2.35
_exptl_absorpt_coefficient_mu 0.136
_exptl_absorpt_correction_T_max 0.7453
_exptl_absorpt_correction_T_min 0.7071
_exptl_absorpt_correction_type multi-scan
_exptl_absorpt_process_details 'SADABS 2014/5, Bruker, 2014'
_exptl_crystal_colour 'clear colourless'
_exptl_crystal_density_diffrn 1.074
_exptl_crystal_density_method 'Not Measured'
_exptl_crystal_description fragment
_exptl_crystal_F_000 2944
_exptl_crystal_size_max 0.406
_exptl_crystal_size_mid 0.390
_exptl_crystal_size_min 0.160
_refine_diff_density_max 0.319
_refine_diff_density_min -0.274
_refine_diff_density_rms 0.045
_refine_ls_abs_structure_details 'Flack (1983)'
_refine_ls_abs_structure_Flack -0.019(15)
_refine_ls_extinction_method none
_refine_ls_goodness_of_fit_ref 1.066
_refine_ls_hydrogen_treatment constr
_refine_ls_matrix_type full
_refine_ls_number_parameters 877
_refine_ls_number_reflns 14861
_refine_ls_number_restraints 1
_refine_ls_restrained_S_all 1.066
_refine_ls_R_factor_all 0.0412
_refine_ls_R_factor_gt 0.0360
_refine_ls_shift/su_max 0.013
_refine_ls_shift/su_mean 0.000
_refine_ls_structure_factor_coef Fsqd
_refine_ls_weighting_details 'W=1/[\S^2^(FO^2^)+(0.0429P)^2^+3.8658P] WHERE P=(FO^2^+2FC^2^)/3'
_refine_ls_weighting_scheme calc
_refine_ls_wR_factor_gt 0.0800
_refine_ls_wR_factor_ref 0.0821
_reflns_number_gt 13762
_reflns_number_total 14861
_reflns_threshold_expression I>2\s(I)
_cod_data_source_file jo8b02278_si_005.cif
_cod_data_source_block mo_kolse1_0ma-auto_sq
_cod_original_sg_symbol_H-M 'C 2'
_cod_database_code 4037537

loop_
_space_group_symop_id
_space_group_symop_operation_xyz
1 x,y,z
2 -x,y,-z
3 1/2+x,1/2+y,z
4 1/2-x,1/2+y,-z

loop_
_atom_site_label
_atom_site_type_symbol
_atom_site_fract_x
_atom_site_fract_y
_atom_site_fract_z
_atom_site_U_iso_or_equiv
_atom_site_adp_type
_atom_site_occupancy
_atom_site_site_symmetry_order
_atom_site_calc_flag
_atom_site_refinement_flags_posn
_atom_site_refinement_flags_adp
P1 P 0.16887(3) 0.49175(4) 0.37169(4) 0.01490(16) Uani 1 1 d . .
O1 O 0.23314(8) 0.48991(11) 0.45755(12) 0.0221(4) Uani 1 1 d . .
C1 C 0.11567(12) 0.52907(14) 0.37986(17) 0.0148(6) Uani 1 1 d . .
H1 H 0.0731 0.5129 0.3284 0.018 Uiso 1 1 calc R U
C2 C 0.13266(12) 0.50474(15) 0.46617(17) 0.0172(6) Uani 1 1 d . .
H2 H 0.1745 0.5240 0.5156 0.021 Uiso 1 1 calc R U
C3 C 0.08926(14) 0.53992(16) 0.4731(2) 0.0234(7) Uani 1 1 d . .
H3A H 0.0468 0.5240 0.4233 0.028 Uiso 1 1 calc R U
H3B H 0.1002 0.5245 0.5283 0.028 Uiso 1 1 calc R U
C4 C 0.09197(15) 0.62063(16) 0.4720(2) 0.0254(7) Uani 1 1 d . .
H4A H 0.0621 0.6411 0.4744 0.030 Uiso 1 1 calc R U
H4B H 0.1334 0.6369 0.5249 0.030 Uiso 1 1 calc R U
C5 C 0.07780(14) 0.64733(15) 0.3902(2) 0.0210(6) Uani 1 1 d . .
H5 H 0.0343 0.6348 0.3381 0.025 Uiso 1 1 calc R U
C6 C 0.11855(13) 0.61098(15) 0.3792(2) 0.0203(6) Uani 1 1 d . .
H6A H 0.1614 0.6264 0.4273 0.024 Uiso 1 1 calc R U
H6B H 0.1060 0.6265 0.3229 0.024 Uiso 1 1 calc R U
C7 C 0.13666(13) 0.42317(15) 0.47916(19) 0.0216(6) Uani 1 1 d . .
H7 H 0.1610 0.4040 0.4652 0.026 Uiso 1 1 calc R U
C8 C 0.17129(15) 0.40456(17) 0.5747(2) 0.0300(8) Uani 1 1 d . .
H8A H 0.1470 0.4187 0.5893 0.045 Uiso 1 1 calc R U
H8B H 0.2106 0.4297 0.6131 0.045 Uiso 1 1 calc R U
H8C H 0.1786 0.3532 0.5832 0.045 Uiso 1 1 calc R U
C9 C 0.07448(15) 0.38727(17) 0.4173(2) 0.0313(8) Uani 1 1 d . .
H9A H 0.0528 0.4013 0.3565 0.047 Uiso 1 1 calc R U
H9B H 0.0505 0.4017 0.4324 0.047 Uiso 1 1 calc R U
H9C H 0.0799 0.3356 0.4229 0.047 Uiso 1 1 calc R U
C10 C 0.08375(17) 0.72749(17) 0.3927(2) 0.0352(8) Uani 1 1 d . .
H10A H 0.0712 0.7441 0.3372 0.053 Uiso 1 1 calc R U
H10B H 0.1265 0.7410 0.4417 0.053 Uiso 1 1 calc R U
H10C H 0.0575 0.7491 0.4006 0.053 Uiso 1 1 calc R U
C11 C 0.16255(12) 0.54282(14) 0.29073(17) 0.0155(6) Uani 1 1 d . .
C12 C 0.10690(13) 0.55725(15) 0.20621(18) 0.0201(6) Uani 1 1 d . .
H12 H 0.0693 0.5437 0.1898 0.024 Uiso 1 1 calc R U
C13 C 0.10710(14) 0.59135(16) 0.14702(19) 0.0239(7) Uani 1 1 d . .
H13 H 0.0694 0.6008 0.0893 0.029 Uiso 1 1 calc R U
C14 C 0.16145(16) 0.61213(16) 0.1703(2) 0.0292(7) Uani 1 1 d . .
H14 H 0.1610 0.6350 0.1286 0.035 Uiso 1 1 calc R U
C15 C 0.21618(15) 0.59945(17) 0.2546(2) 0.0295(7) Uani 1 1 d . .
H15 H 0.2536 0.6146 0.2714 0.035 Uiso 1 1 calc R U
C16 C 0.21684(13) 0.56477(16) 0.3145(2) 0.0233(7) Uani 1 1 d . .
H16 H 0.2547 0.5559 0.3724 0.028 Uiso 1 1 calc R U
C17 C 0.14329(13) 0.40437(15) 0.32049(18) 0.0181(6) Uani 1 1 d . .
C18 C 0.08258(14) 0.38923(15) 0.24698(18) 0.0207(6) Uani 1 1 d . .
H18 H 0.0515 0.4234 0.2252 0.025 Uiso 1 1 calc R U
C19 C 0.06777(16) 0.32403(16) 0.2057(2) 0.0296(7) Uani 1 1 d . .
H19 H 0.0263 0.3134 0.1557 0.036 Uiso 1 1 calc R U
C20 C 0.11313(18) 0.27394(17) 0.2370(2) 0.0345(8) Uani 1 1 d . .
H20 H 0.1027 0.2294 0.2082 0.041 Uiso 1 1 calc R U
C21 C 0.17291(17) 0.28912(16) 0.3096(2) 0.0327(8) Uani 1 1 d . .
H21 H 0.2039 0.2548 0.3311 0.039 Uiso 1 1 calc R U
C22 C 0.18859(15) 0.35412(16) 0.3519(2) 0.0262(7) Uani 1 1 d . .
H22 H 0.2301 0.3643 0.4021 0.031 Uiso 1 1 calc R U
P3 P 0.33347(3) 0.50907(4) 0.03037(4) 0.01660(16) Uani 1 1 d . .
O3 O 0.26769(8) 0.51247(11) -0.01414(12) 0.0249(5) Uani 1 1 d . .
C45 C 0.38186(12) 0.46922(15) 0.14000(17) 0.0162(6) Uani 1 1 d . .
H45 H 0.4250 0.4858 0.1755 0.019 Uiso 1 1 calc R U
C46 C 0.35977(13) 0.49056(16) 0.18733(18) 0.0213(6) Uani 1 1 d . .
H46 H 0.3176 0.4705 0.1519 0.026 Uiso 1 1 calc R U
C47 C 0.39971(16) 0.45442(17) 0.2768(2) 0.0295(7) Uani 1 1 d . .
H47A H 0.3853 0.4680 0.3070 0.035 Uiso 1 1 calc R U
H47B H 0.4424 0.4712 0.3132 0.035 Uiso 1 1 calc R U
C48 C 0.39825(17) 0.37366(17) 0.2691(2) 0.0338(8) Uani 1 1 d . .
H48A H 0.4258 0.3525 0.3287 0.041 Uiso 1 1 calc R U
H48B H 0.3562 0.3564 0.2373 0.041 Uiso 1 1 calc R U
C49 C 0.41793(15) 0.34968(16) 0.2206(2) 0.0264(7) Uani 1 1 d . .
H49 H 0.4618 0.3635 0.2566 0.032 Uiso 1 1 calc R U
C50 C 0.37987(14) 0.38718(15) 0.13157(19) 0.0217(6) Uani 1 1 d . .
H50A H 0.3368 0.3710 0.0933 0.026 Uiso 1 1 calc R U
H50B H 0.3954 0.3735 0.1029 0.026 Uiso 1 1 calc R U
C51 C 0.35427(13) 0.57162(15) 0.1933(2) 0.0219(6) Uani 1 1 d . .
H51 H 0.3312 0.5919 0.1332 0.026 Uiso 1 1 calc R U
C52 C 0.31723(14) 0.58744(18) 0.2190(2) 0.0305(8) Uani 1 1 d . .
H52A H 0.3104 0.6387 0.2159 0.046 Uiso 1 1 calc R U
H52B H 0.3398 0.5708 0.2792 0.046 Uiso 1 1 calc R U
H52C H 0.2777 0.5629 0.1785 0.046 Uiso 1 1 calc R U
C53 C 0.41632(14) 0.60869(17) 0.2557(2) 0.0290(7) Uani 1 1 d . .
H53A H 0.4398 0.5971 0.2390 0.043 Uiso 1 1 calc R U
H53B H 0.4389 0.5926 0.3161 0.043 Uiso 1 1 calc R U
H53C H 0.4102 0.6602 0.2522 0.043 Uiso 1 1 calc R U
C54 C 0.41334(19) 0.26974(17) 0.2090(2) 0.0384(9) Uani 1 1 d . .
H54A H 0.3705 0.2551 0.1721 0.058 Uiso 1 1 calc R U
H54B H 0.4380 0.2468 0.2667 0.058 Uiso 1 1 calc R U
H54C H 0.4286 0.2557 0.1807 0.058 Uiso 1 1 calc R U
C55 C 0.34391(12) 0.45918(14) -0.03442(18) 0.0177(6) Uani 1 1 d . .
C56 C 0.40126(14) 0.44222(15) -0.0048(2) 0.0220(6) Uani 1 1 d . .
H56 H 0.4376 0.4542 0.0533 0.026 Uiso 1 1 calc R U
C57 C 0.40438(16) 0.40781(17) -0.0612(2) 0.0306(8) Uani 1 1 d . .
H57 H 0.4433 0.3960 -0.0415 0.037 Uiso 1 1 calc R U
C58 C 0.35177(18) 0.39031(17) -0.1459(2) 0.0352(8) Uani 1 1 d . .
H58 H 0.3545 0.3669 -0.1842 0.042 Uiso 1 1 calc R U
C59 C 0.29557(17) 0.40701(18) -0.1743(2) 0.0349(8) Uani 1 1 d . .
H59 H 0.2593 0.3949 -0.2323 0.042 Uiso 1 1 calc R U
C60 C 0.29171(14) 0.44123(16) -0.11888(19) 0.0283(7) Uani 1 1 d . .
H60 H 0.2526 0.4526 -0.1390 0.034 Uiso 1 1 calc R U
C61 C 0.36235(13) 0.59577(15) 0.03411(18) 0.0195(6) Uani 1 1 d . .
C62 C 0.42446(14) 0.60981(16) 0.08422(19) 0.0219(6) Uani 1 1 d . .
H62 H 0.4543 0.5753 0.1247 0.026 Uiso 1 1 calc R U
C63 C 0.44262(16) 0.67367(17) 0.0750(2) 0.0308(8) Uani 1 1 d . .
H63 H 0.4849 0.6831 0.1093 0.037 Uiso 1 1 calc R U
C64 C 0.39929(19) 0.72440(18) 0.0157(2) 0.0396(9) Uani 1 1 d . .
H64 H 0.4119 0.7682 0.0093 0.047 Uiso 1 1 calc R U
C65 C 0.33828(18) 0.71086(17) -0.0333(2) 0.0373(9) Uani 1 1 d . .
H65 H 0.3087 0.7455 -0.0738 0.045 Uiso 1 1 calc R U
C66 C 0.31924(16) 0.64720(17) -0.0245(2) 0.0289(7) Uani 1 1 d . .
H66 H 0.2769 0.6386 -0.0583 0.035 Uiso 1 1 calc R U
P2 P 0.41040(3) 0.47643(4) 0.71157(4) 0.01419(16) Uani 1 1 d . .
O2 O 0.47809(8) 0.48237(11) 0.78335(12) 0.0204(4) Uani 1 1 d . .
C23 C 0.38271(12) 0.49718(15) 0.60258(17) 0.0160(6) Uani 1 1 d . .
H23 H 0.3372 0.5027 0.5598 0.019 Uiso 1 1 calc R U
C24 C 0.41177(13) 0.56658(15) 0.60477(18) 0.0171(6) Uani 1 1 d . .
H24 H 0.4571 0.5617 0.6540 0.020 Uiso 1 1 calc R U
C25 C 0.39986(14) 0.57532(16) 0.52003(19) 0.0217(6) Uani 1 1 d . .
H25A H 0.3558 0.5855 0.4709 0.026 Uiso 1 1 calc R U
H25B H 0.4233 0.6168 0.5266 0.026 Uiso 1 1 calc R U
C26 C 0.41715(14) 0.51096(17) 0.49631(19) 0.0270(7) Uani 1 1 d . .
H26A H 0.4619 0.5032 0.5422 0.032 Uiso 1 1 calc R U
H26B H 0.4065 0.5196 0.4398 0.032 Uiso 1 1 calc R U
C27 C 0.38401(16) 0.44519(16) 0.4883(2) 0.0284(7) Uani 1 1 d . .
H27 H 0.3389 0.4537 0.4411 0.034 Uiso 1 1 calc R U
C28 C 0.39930(14) 0.43329(16) 0.57505(19) 0.0217(6) Uani 1 1 d . .
H28A H 0.4437 0.4235 0.6220 0.026 Uiso 1 1 calc R U
H28B H 0.3769 0.3909 0.5692 0.026 Uiso 1 1 calc R U
C29 C 0.39217(13) 0.63325(15) 0.62439(19) 0.0210(6) Uani 1 1 d . .
H29 H 0.3964 0.6218 0.6760 0.025 Uiso 1 1 calc R U
C30 C 0.43499(17) 0.69584(17) 0.6513(2) 0.0347(8) Uani 1 1 d . .
H30A H 0.4335 0.7071 0.6032 0.052 Uiso 1 1 calc R U
H30B H 0.4770 0.6831 0.7040 0.052 Uiso 1 1 calc R U
H30C H 0.4219 0.7374 0.6639 0.052 Uiso 1 1 calc R U
C31 C 0.32578(15) 0.65476(18) 0.5490(2) 0.0337(8) Uani 1 1 d . .
H31A H 0.3209 0.6712 0.4991 0.051 Uiso 1 1 calc R U
H31B H 0.3147 0.6931 0.5684 0.051 Uiso 1 1 calc R U
H31C H 0.2990 0.6138 0.5308 0.051 Uiso 1 1 calc R U
C32 C 0.3999(2) 0.3796(2) 0.4633(3) 0.0528(11) Uani 1 1 d . .
H32A H 0.3768 0.3387 0.4574 0.079 Uiso 1 1 calc R U
H32B H 0.4439 0.3699 0.5093 0.079 Uiso 1 1 calc R U
H32C H 0.3893 0.3880 0.4073 0.079 Uiso 1 1 calc R U
C33 C 0.37139(12) 0.52943(14) 0.73565(17) 0.0169(6) Uani 1 1 d . .
C34 C 0.40611(14) 0.55205(15) 0.82222(19) 0.0217(6) Uani 1 1 d . .
H34 H 0.4488 0.5425 0.8649 0.026 Uiso 1 1 calc R U
C35 C 0.37817(16) 0.58860(17) 0.8461(2) 0.0295(7) Uani 1 1 d . .
H35 H 0.4018 0.6043 0.9050 0.035 Uiso 1 1 calc R U
C36 C 0.31628(16) 0.60208(17) 0.7845(2) 0.0305(8) Uani 1 1 d . .
H36 H 0.2971 0.6264 0.8010 0.037 Uiso 1 1 calc R U
C37 C 0.28228(15) 0.58023(18) 0.6989(2) 0.0301(7) Uani 1 1 d . .
H37 H 0.2397 0.5906 0.6563 0.036 Uiso 1 1 calc R U
C38 C 0.30920(13) 0.54343(15) 0.67404(19) 0.0214(6) Uani 1 1 d . .
H38 H 0.2851 0.5278 0.6150 0.026 Uiso 1 1 calc R U
C39 C 0.38439(12) 0.38720(15) 0.70522(18) 0.0158(6) Uani 1 1 d . .
C40 C 0.32409(13) 0.36589(15) 0.63828(19) 0.0204(6) Uani 1 1 d . .
H40 H 0.2952 0.3975 0.5915 0.025 Uiso 1 1 calc R U
C41 C 0.30605(15) 0.29841(16) 0.6398(2) 0.0267(7) Uani 1 1 d . .
H41 H 0.2650 0.2835 0.5934 0.032 Uiso 1 1 calc R U
C42 C 0.34774(15) 0.25259(16) 0.7087(2) 0.0280(7) Uani 1 1 d . .
H42 H 0.3349 0.2068 0.7103 0.034 Uiso 1 1 calc R U
C43 C 0.40764(15) 0.27320(16) 0.7748(2) 0.0283(7) Uani 1 1 d . .
H43 H 0.4363 0.2413 0.8213 0.034 Uiso 1 1 calc R U
C44 C 0.42643(14) 0.34068(15) 0.77368(19) 0.0217(6) Uani 1 1 d . .
H44 H 0.4678 0.3549 0.8195 0.026 Uiso 1 1 calc R U
P4 P 0.41367(3) 0.02617(4) 0.10664(4) 0.01453(16) Uani 1 1 d . .
O4 O 0.48162(8) 0.02244(10) 0.17237(12) 0.0206(4) Uani 1 1 d . .
C67 C 0.37939(12) 0.00445(14) 0.15271(17) 0.0155(6) Uani 1 1 d . .
H67 H 0.3341 -0.0005 0.1037 0.019 Uiso 1 1 calc R U
C68 C 0.40566(13) -0.06546(15) 0.20629(19) 0.0182(6) Uani 1 1 d . .
H68 H 0.4513 -0.0610 0.2496 0.022 Uiso 1 1 calc R U
C69 C 0.38661(16) -0.07436(17) 0.2595(2) 0.0283(7) Uani 1 1 d . .
H69A H 0.3422 -0.0847 0.2183 0.034 Uiso 1 1 calc R U
H69B H 0.4084 -0.1159 0.2989 0.034 Uiso 1 1 calc R U
C70 C 0.39964(15) -0.01011(17) 0.3145(2) 0.0287(7) Uani 1 1 d . .
H70A H 0.3837 -0.0188 0.3437 0.034 Uiso 1 1 calc R U
H70B H 0.4445 -0.0030 0.3609 0.034 Uiso 1 1 calc R U
C71 C 0.37035(15) 0.05618(16) 0.2588(2) 0.0257(7) Uani 1 1 d . .
H71 H 0.3251 0.0482 0.2133 0.031 Uiso 1 1 calc R U
C72 C 0.39313(13) 0.06821(15) 0.21151(19) 0.0199(6) Uani 1 1 d . .
H72A H 0.4379 0.0766 0.2557 0.024 Uiso 1 1 calc R U
H72B H 0.3734 0.1113 0.1745 0.024 Uiso 1 1 calc R U
C73 C 0.3821(2) 0.12100(19) 0.3130(3) 0.0435(10) Uani 1 1 d . .
H73A H 0.3615 0.1625 0.2744 0.065 Uiso 1 1 calc R U
H73B H 0.4263 0.1300 0.3580 0.065 Uiso 1 1 calc R U
H73C H 0.3661 0.1122 0.3415 0.065 Uiso 1 1 calc R U
C74 C 0.38915(14) -0.13186(15) 0.1498(2) 0.0238(7) Uani 1 1 d . .
H74 H 0.3984 -0.1206 0.1121 0.029 Uiso 1 1 calc R U
C75 C 0.32139(16) -0.15168(18) 0.0883(2) 0.0377(9) Uani 1 1 d . .
H75A H 0.2963 -0.1095 0.0555 0.057 Uiso 1 1 calc R U
H75B H 0.3121 -0.1700 0.1230 0.057 Uiso 1 1 calc R U
H75C H 0.3123 -0.1883 0.0469 0.057 Uiso 1 1 calc R U
C76 C 0.42880(17) -0.19554(17) 0.2070(2) 0.0348(8) Uani 1 1 d . .
H76A H 0.4172 -0.2367 0.1693 0.052 Uiso 1 1 calc R U
H76B H 0.4225 -0.2066 0.2473 0.052 Uiso 1 1 calc R U
H76C H 0.4720 -0.1842 0.2411 0.052 Uiso 1 1 calc R U
C77 C 0.38178(13) -0.02827(15) 0.01119(18) 0.0192(6) Uani 1 1 d . .
C78 C 0.31982(14) -0.04167(17) -0.05438(19) 0.0285(7) Uani 1 1 d . .
H78 H 0.2923 -0.0255 -0.0483 0.034 Uiso 1 1 calc R U
C79 C 0.29788(17) -0.07878(19) -0.1291(2) 0.0399(9) Uani 1 1 d . .
H79 H 0.2552 -0.0878 -0.1743 0.048 Uiso 1 1 calc R U
C80 C 0.33748(19) -0.10249(18) -0.1381(2) 0.0406(9) Uani 1 1 d . .
H80 H 0.3221 -0.1280 -0.1894 0.049 Uiso 1 1 calc R U
C81 C 0.39959(18) -0.08952(18) -0.0729(2) 0.0364(9) Uani 1 1 d . .
H81 H 0.4269 -0.1062 -0.0794 0.044 Uiso 1 1 calc R U
C82 C 0.42197(15) -0.05218(16) 0.0018(2) 0.0259(7) Uani 1 1 d . .
H82 H 0.4646 -0.0429 0.0465 0.031 Uiso 1 1 calc R U
C83 C 0.38611(13) 0.11404(15) 0.05802(17) 0.0171(6) Uani 1 1 d . .
C84 C 0.42687(14) 0.15951(15) 0.06599(19) 0.0223(7) Uani 1 1 d . .
H84 H 0.4681 0.1453 0.0991 0.027 Uiso 1 1 calc R U
C85 C 0.40742(16) 0.22529(16) 0.0259(2) 0.0293(7) Uani 1 1 d . .
H85 H 0.4352 0.2561 0.0309 0.035 Uiso 1 1 calc R U
C86 C 0.34786(16) 0.24636(16) -0.0214(2) 0.0295(8) Uani 1 1 d . .
H86 H 0.3347 0.2918 -0.0487 0.035 Uiso 1 1 calc R U
C87 C 0.30716(15) 0.20183(16) -0.02948(19) 0.0257(7) Uani 1 1 d . .
H87 H 0.2661 0.2167 -0.0621 0.031 Uiso 1 1 calc R U
C88 C 0.32601(13) 0.13516(16) 0.01002(18) 0.0200(6) Uani 1 1 d . .
H88 H 0.2979 0.1043 0.0041 0.024 Uiso 1 1 calc R U

loop_
_atom_site_aniso_label
_atom_site_aniso_U_11
_atom_site_aniso_U_22
_atom_site_aniso_U_33
_atom_site_aniso_U_23
_atom_site_aniso_U_13
_atom_site_aniso_U_12
P1 0.0150(3) 0.0149(4) 0.0135(3) 0.0008(3) 0.0090(3) 0.0009(3)
O1 0.0185(10) 0.0263(12) 0.0188(10) 0.0024(9) 0.0114(9) 0.0027(9)
C1 0.0140(13) 0.0130(14) 0.0137(13) -0.0009(11) 0.0076(12) -0.0012(11)
C2 0.0198(14) 0.0175(15) 0.0151(13) 0.0006(12) 0.0119(12) 0.0005(12)
C3 0.0324(17) 0.0213(17) 0.0242(15) 0.0054(13) 0.0222(15) 0.0052(13)
C4 0.0344(18) 0.0213(17) 0.0295(17) -0.0014(14) 0.0251(16) 0.0043(14)
C5 0.0292(17) 0.0167(16) 0.0252(16) -0.0019(13) 0.0216(15) -0.0003(13)
C6 0.0260(16) 0.0153(15) 0.0238(15) 0.0003(12) 0.0184(14) -0.0006(12)
C7 0.0286(17) 0.0192(16) 0.0234(16) 0.0045(13) 0.0201(14) 0.0048(13)
C8 0.0377(19) 0.0292(19) 0.0284(17) 0.0123(14) 0.0244(16) 0.0121(15)
C9 0.040(2) 0.0163(16) 0.0379(19) 0.0025(14) 0.0263(17) -0.0014(14)
C10 0.059(2) 0.0161(17) 0.051(2) 0.0004(15) 0.045(2) 0.0036(16)
C11 0.0187(14) 0.0125(14) 0.0178(14) -0.0022(11) 0.0132(13) 0.0001(11)
C12 0.0229(15) 0.0167(15) 0.0197(15) -0.0030(12) 0.0139(13) -0.0033(12)
C13 0.0309(17) 0.0192(17) 0.0157(14) 0.0016(13) 0.0132(14) 0.0029(13)
C14 0.049(2) 0.0198(17) 0.0371(19) 0.0021(14) 0.0367(18) 0.0015(15)
C15 0.0345(18) 0.0278(18) 0.046(2) -0.0009(15) 0.0355(18) -0.0004(14)
C16 0.0205(15) 0.0242(17) 0.0289(16) 0.0029(13) 0.0182(14) 0.0049(12)
C17 0.0272(16) 0.0142(15) 0.0188(14) 0.0048(12) 0.0179(14) 0.0034(12)
C18 0.0314(17) 0.0149(15) 0.0216(15) 0.0014(12) 0.0201(14) -0.0016(13)
C19 0.046(2) 0.0174(17) 0.0339(18) -0.0055(14) 0.0300(17) -0.0100(15)
C20 0.065(3) 0.0126(16) 0.052(2) -0.0083(15) 0.050(2) -0.0075(16)
C21 0.054(2) 0.0149(17) 0.054(2) 0.0087(15) 0.046(2) 0.0126(15)
C22 0.0351(18) 0.0225(17) 0.0304(17) 0.0077(14) 0.0258(16) 0.0072(14)
P3 0.0152(4) 0.0177(4) 0.0159(3) -0.0002(3) 0.0100(3) 0.0025(3)
O3 0.0176(10) 0.0304(13) 0.0224(10) -0.0020(9) 0.0116(9) 0.0020(9)
C45 0.0161(14) 0.0156(15) 0.0163(13) -0.0020(11) 0.0107(12) -0.0022(11)
C46 0.0213(15) 0.0238(17) 0.0182(14) -0.0020(13) 0.0131(13) -0.0021(13)
C47 0.048(2) 0.0215(17) 0.0290(17) 0.0009(14) 0.0302(17) 0.0037(15)
C48 0.056(2) 0.0228(18) 0.0311(18) 0.0024(14) 0.0324(18) 0.0016(16)
C49 0.0380(19) 0.0164(16) 0.0234(16) 0.0024(13) 0.0200(16) 0.0008(14)
C50 0.0266(16) 0.0169(15) 0.0236(15) -0.0010(13) 0.0177(14) 0.0003(12)
C51 0.0243(16) 0.0184(16) 0.0230(15) -0.0016(12) 0.0158(14) 0.0025(12)
C52 0.0313(18) 0.034(2) 0.0290(17) -0.0046(15) 0.0213(16) 0.0039(15)
C53 0.0318(18) 0.0181(16) 0.0353(18) -0.0034(14) 0.0217(16) 0.0011(13)
C54 0.066(3) 0.0202(19) 0.035(2) 0.0016(15) 0.037(2) 0.0042(17)
C55 0.0236(15) 0.0134(15) 0.0178(14) 0.0050(12) 0.0146(13) 0.0029(12)
C56 0.0253(16) 0.0148(15) 0.0310(16) -0.0005(13) 0.0211(15) -0.0028(12)
C57 0.044(2) 0.0187(17) 0.053(2) -0.0010(15) 0.042(2) -0.0009(14)
C58 0.070(3) 0.0176(17) 0.043(2) 0.0020(15) 0.048(2) 0.0016(17)
C59 0.049(2) 0.0268(19) 0.0189(16) 0.0004(14) 0.0186(17) 0.0035(16)
C60 0.0295(17) 0.0240(17) 0.0206(16) 0.0003(13) 0.0123(15) 0.0050(14)
C61 0.0274(16) 0.0157(15) 0.0169(14) 0.0017(12) 0.0155(14) 0.0061(12)
C62 0.0294(17) 0.0163(16) 0.0214(15) -0.0013(12) 0.0176(14) 0.0010(13)
C63 0.045(2) 0.0209(17) 0.0302(17) -0.0070(14) 0.0270(17) -0.0095(15)
C64 0.069(3) 0.0145(17) 0.039(2) -0.0018(15) 0.038(2) -0.0044(17)
C65 0.061(3) 0.0182(18) 0.0268(18) 0.0072(14) 0.0267(19) 0.0157(16)
C66 0.0379(19) 0.0238(18) 0.0229(16) 0.0017(14) 0.0195(16) 0.0092(15)
P2 0.0150(4) 0.0131(4) 0.0130(3) -0.0007(3) 0.0088(3) -0.0017(3)
O2 0.0194(10) 0.0222(11) 0.0168(9) -0.0006(9) 0.0110(9) -0.0027(8)
C23 0.0165(13) 0.0176(15) 0.0114(12) 0.0025(11) 0.0083(11) 0.0004(12)
C24 0.0184(15) 0.0139(15) 0.0173(14) -0.0015(12) 0.0113(13) -0.0022(11)
C25 0.0299(17) 0.0162(16) 0.0235(15) 0.0015(12) 0.0197(14) -0.0011(13)
C26 0.0371(18) 0.0278(18) 0.0234(15) 0.0040(14) 0.0233(15) 0.0046(15)
C27 0.046(2) 0.0194(17) 0.0258(16) -0.0001(13) 0.0269(16) 0.0026(14)
C28 0.0285(17) 0.0176(16) 0.0224(15) 0.0011(13) 0.0184(14) 0.0018(13)
C29 0.0300(17) 0.0146(15) 0.0219(15) -0.0020(12) 0.0187(14) -0.0027(12)
C30 0.054(2) 0.0188(17) 0.049(2) -0.0092(15) 0.042(2) -0.0128(15)
C31 0.041(2) 0.0251(18) 0.0341(19) 0.0038(15) 0.0246(17) 0.0127(15)
C32 0.112(4) 0.028(2) 0.058(2) 0.0005(19) 0.073(3) 0.004(2)
C33 0.0251(15) 0.0100(14) 0.0206(14) -0.0008(12) 0.0174(13) -0.0023(12)
C34 0.0277(16) 0.0163(15) 0.0190(15) -0.0009(12) 0.0148(14) -0.0035(12)
C35 0.050(2) 0.0207(17) 0.0230(16) -0.0050(14) 0.0266(17) -0.0054(15)
C36 0.046(2) 0.0214(17) 0.0377(19) -0.0039(15) 0.0333(18) 0.0030(15)
C37 0.0285(17) 0.0331(19) 0.0322(18) -0.0030(15) 0.0218(16) 0.0027(15)
C38 0.0225(16) 0.0216(16) 0.0187(15) -0.0051(12) 0.0132(13) -0.0025(12)
C39 0.0209(15) 0.0148(14) 0.0179(14) -0.0026(12) 0.0156(13) 0.0001(12)
C40 0.0212(16) 0.0153(15) 0.0250(16) -0.0035(12) 0.0156(14) -0.0021(12)
C41 0.0313(18) 0.0183(16) 0.0403(19) -0.0100(15) 0.0280(17) -0.0083(14)
C42 0.044(2) 0.0127(15) 0.046(2) -0.0017(14) 0.0377(19) -0.0020(14)
C43 0.040(2) 0.0184(17) 0.0343(18) 0.0061(14) 0.0283(18) 0.0074(14)
C44 0.0235(16) 0.0195(17) 0.0218(15) -0.0005(13) 0.0151(14) 0.0021(12)
P4 0.0158(4) 0.0125(4) 0.0150(3) 0.0016(3) 0.0102(3) 0.0019(3)
O4 0.0179(10) 0.0228(11) 0.0208(10) 0.0030(9) 0.0129(9) 0.0020(8)
C67 0.0139(13) 0.0149(14) 0.0162(13) 0.0005(11) 0.0095(11) -0.0004(11)
C68 0.0182(15) 0.0158(16) 0.0212(15) 0.0007(12) 0.0135(13) 0.0007(12)
C69 0.042(2) 0.0185(17) 0.0354(18) 0.0047(14) 0.0303(17) -0.0012(14)
C70 0.0426(19) 0.0269(19) 0.0329(17) 0.0004(15) 0.0320(16) -0.0034(15)
C71 0.0326(18) 0.0238(17) 0.0288(17) -0.0042(13) 0.0240(15) -0.0022(13)
C72 0.0254(16) 0.0144(15) 0.0195(15) -0.0017(12) 0.0149(14) -0.0013(12)
C73 0.084(3) 0.026(2) 0.050(2) -0.0086(17) 0.057(2) -0.0056(19)
C74 0.0291(17) 0.0172(16) 0.0297(16) 0.0016(13) 0.0216(15) 0.0011(13)
C75 0.043(2) 0.0248(19) 0.051(2) -0.0154(16) 0.0339(19) -0.0119(15)
C76 0.060(2) 0.0148(16) 0.041(2) 0.0064(15) 0.038(2) 0.0080(15)
C77 0.0286(16) 0.0128(15) 0.0172(14) 0.0038(12) 0.0157(13) 0.0048(12)
C78 0.0311(18) 0.0230(17) 0.0228(16) -0.0036(13) 0.0145(15) 0.0052(14)
C79 0.042(2) 0.031(2) 0.0251(18) -0.0033(15) 0.0139(17) 0.0045(16)
C80 0.073(3) 0.0205(18) 0.0269(18) -0.0035(15) 0.033(2) 0.0049(18)
C81 0.068(3) 0.0222(18) 0.046(2) 0.0023(16) 0.049(2) 0.0065(17)
C82 0.0431(19) 0.0157(16) 0.0334(18) 0.0027(13) 0.0316(17) 0.0020(14)
C83 0.0221(15) 0.0149(15) 0.0131(14) -0.0005(11) 0.0113(13) 0.0015(12)
C84 0.0241(16) 0.0187(16) 0.0201(15) -0.0025(12) 0.0133(14) -0.0037(12)
C85 0.044(2) 0.0161(17) 0.0297(17) -0.0034(14) 0.0253(17) -0.0077(14)
C86 0.049(2) 0.0119(16) 0.0236(17) 0.0033(13) 0.0228(17) 0.0053(14)
C87 0.0327(18) 0.0186(16) 0.0198(15) 0.0032(13) 0.0151(15) 0.0101(13)
C88 0.0245(16) 0.0188(16) 0.0185(15) 0.0017(12) 0.0152(14) 0.0039(12)

loop_
_atom_type_symbol
_atom_type_description
_atom_type_scat_dispersion_real
_atom_type_scat_dispersion_imag
_atom_type_scat_source
C C 0.0033 0.0016 ' International Tables Vol C Tables 4.2.6.8 and 6.1.1.4'
H H 0.0000 0.0000 ' International Tables Vol C Tables 4.2.6.8 and 6.1.1.4'
O O 0.0106 0.0060 ' International Tables Vol C Tables 4.2.6.8 and 6.1.1.4'
P P 0.1023 0.0942 ' International Tables Vol C Tables 4.2.6.8 and 6.1.1.4'

loop_
_geom_angle_atom_site_label_1
_geom_angle_atom_site_label_2
_geom_angle_atom_site_label_3
_geom_angle
O1 P1 C11 111.25(12)
O1 P1 C17 111.53(12)
C11 P1 C17 101.71(12)
O1 P1 C1 112.96(12)
C11 P1 C1 108.15(12)
C17 P1 C1 110.63(13)
C6 C1 C2 109.2(2)
C6 C1 P1 109.14(18)
C2 C1 P1 110.55(18)
C6 C1 H1 109.3
C2 C1 H1 109.3
P1 C1 H1 109.3
C3 C2 C1 109.1(2)
C3 C2 C7 112.7(2)
C1 C2 C7 114.7(2)
C3 C2 H2 106.6
C1 C2 H2 106.6
C7 C2 H2 106.6
C4 C3 C2 112.1(2)
C4 C3 H3A 109.2
C2 C3 H3A 109.2
C4 C3 H3B 109.2
C2 C3 H3B 109.2
H3A C3 H3B 107.9
C5 C4 C3 111.6(2)
C5 C4 H4A 109.3
C3 C4 H4A 109.3
C5 C4 H4B 109.3
C3 C4 H4B 109.3
H4A C4 H4B 108.0
C10 C5 C4 110.7(3)
C10 C5 C6 111.6(2)
C4 C5 C6 110.8(2)
C10 C5 H5 107.9
C4 C5 H5 107.9
C6 C5 H5 107.9
C5 C6 C1 113.2(2)
C5 C6 H6A 108.9
C1 C6 H6A 108.9
C5 C6 H6B 108.9
C1 C6 H6B 108.9
H6A C6 H6B 107.8
C9 C7 C8 111.4(3)
C9 C7 C2 112.8(2)
C8 C7 C2 110.9(2)
C9 C7 H7 107.1
C8 C7 H7 107.1
C2 C7 H7 107.1
C7 C8 H8A 109.5
C7 C8 H8B 109.5
H8A C8 H8B 109.5
C7 C8 H8C 109.5
H8A C8 H8C 109.5
H8B C8 H8C 109.5
C7 C9 H9A 109.5
C7 C9 H9B 109.5
H9A C9 H9B 109.5
C7 C9 H9C 109.5
H9A C9 H9C 109.5
H9B C9 H9C 109.5
C5 C10 H10A 109.5
C5 C10 H10B 109.5
H10A C10 H10B 109.5
C5 C10 H10C 109.5
H10A C10 H10C 109.5
H10B C10 H10C 109.5
C16 C11 C12 119.7(3)
C16 C11 P1 116.7(2)
C12 C11 P1 123.5(2)
C13 C12 C11 119.3(3)
C13 C12 H12 120.4
C11 C12 H12 120.4
C12 C13 C14 121.0(3)
C12 C13 H13 119.5
C14 C13 H13 119.5
C15 C14 C13 119.5(3)
C15 C14 H14 120.2
C13 C14 H14 120.2
C14 C15 C16 120.2(3)
C14 C15 H15 119.9
C16 C15 H15 119.9
C15 C16 C11 120.3(3)
C15 C16 H16 119.9
C11 C16 H16 119.9
C18 C17 C22 119.9(3)
C18 C17 P1 122.9(2)
C22 C17 P1 116.8(2)
C19 C18 C17 119.5(3)
C19 C18 H18 120.2
C17 C18 H18 120.2
C18 C19 C20 120.5(3)
C18 C19 H19 119.7
C20 C19 H19 119.7
C21 C20 C19 119.7(3)
C21 C20 H20 120.2
C19 C20 H20 120.2
C20 C21 C22 120.6(3)
C20 C21 H21 119.7
C22 C21 H21 119.7
C21 C22 C17 119.8(3)
C21 C22 H22 120.1
C17 C22 H22 120.1
O3 P3 C55 111.31(12)
O3 P3 C61 111.50(13)
C55 P3 C61 101.07(13)
O3 P3 C45 113.06(12)
C55 P3 C45 108.15(12)
C61 P3 C45 111.07(13)
C46 C45 C50 109.2(2)
C46 C45 P3 110.87(19)
C50 C45 P3 109.37(19)
C46 C45 H45 109.1
C50 C45 H45 109.1
P3 C45 H45 109.1
C47 C46 C45 109.3(2)
C47 C46 C51 112.5(2)
C45 C46 C51 114.7(2)
C47 C46 H46 106.6
C45 C46 H46 106.6
C51 C46 H46 106.6
C46 C47 C48 112.0(3)
C46 C47 H47A 109.2
C48 C47 H47A 109.2
C46 C47 H47B 109.2
C48 C47 H47B 109.2
H47A C47 H47B 107.9
C49 C48 C47 111.6(3)
C49 C48 H48A 109.3
C47 C48 H48A 109.3
C49 C48 H48B 109.3
C47 C48 H48B 109.3
H48A C48 H48B 108.0
C48 C49 C54 111.5(3)
C48 C49 C50 110.3(3)
C54 C49 C50 110.8(3)
C48 C49 H49 108.1
C54 C49 H49 108.1
C50 C49 H49 108.1
C49 C50 C45 112.6(2)
C49 C50 H50A 109.1
C45 C50 H50A 109.1
C49 C50 H50B 109.1
C45 C50 H50B 109.1
H50A C50 H50B 107.8
C53 C51 C52 110.6(2)
C53 C51 C46 112.8(2)
C52 C51 C46 110.9(3)
C53 C51 H51 107.4
C52 C51 H51 107.4
C46 C51 H51 107.4
C51 C52 H52A 109.5
C51 C52 H52B 109.5
H52A C52 H52B 109.5
C51 C52 H52C 109.5
H52A C52 H52C 109.5
H52B C52 H52C 109.5
C51 C53 H53A 109.5
C51 C53 H53B 109.5
H53A C53 H53B 109.5
C51 C53 H53C 109.5
H53A C53 H53C 109.5
H53B C53 H53C 109.5
C49 C54 H54A 109.5
C49 C54 H54B 109.5
H54A C54 H54B 109.5
C49 C54 H54C 109.5
H54A C54 H54C 109.5
H54B C54 H54C 109.5
C60 C55 C56 119.6(3)
C60 C55 P3 116.9(2)
C56 C55 P3 123.4(2)
C57 C56 C55 118.9(3)
C57 C56 H56 120.5
C55 C56 H56 120.5
C56 C57 C58 121.0(3)
C56 C57 H57 119.5
C58 C57 H57 119.5
C59 C58 C57 119.6(3)
C59 C58 H58 120.2
C57 C58 H58 120.2
C58 C59 C60 120.1(3)
C58 C59 H59 120.0
C60 C59 H59 120.0
C59 C60 C55 120.7(3)
C59 C60 H60 119.6
C55 C60 H60 119.6
C66 C61 C62 119.2(3)
C66 C61 P3 117.2(2)
C62 C61 P3 123.1(2)
C63 C62 C61 120.1(3)
C63 C62 H62 120.0
C61 C62 H62 120.0
C62 C63 C64 120.3(3)
C62 C63 H63 119.8
C64 C63 H63 119.8
C65 C64 C63 119.7(3)
C65 C64 H64 120.1
C63 C64 H64 120.1
C64 C65 C66 120.7(3)
C64 C65 H65 119.6
C66 C65 H65 119.6
C65 C66 C61 119.9(3)
C65 C66 H66 120.0
C61 C66 H66 120.0
O2 P2 C39 111.18(12)
O2 P2 C33 111.14(12)
C39 P2 C33 102.38(12)
O2 P2 C23 113.22(11)
C39 P2 C23 106.77(12)
C33 P2 C23 111.54(12)
C28 C23 C24 111.5(2)
C28 C23 P2 106.76(18)
C24 C23 P2 111.06(18)
C28 C23 H23 109.2
C24 C23 H23 109.2
P2 C23 H23 109.2
C25 C24 C29 111.5(2)
C25 C24 C23 110.9(2)
C29 C24 C23 113.5(2)
C25 C24 H24 106.8
C29 C24 H24 106.8
C23 C24 H24 106.8
C26 C25 C24 114.0(2)
C26 C25 H25A 108.8
C24 C25 H25A 108.8
C26 C25 H25B 108.8
C24 C25 H25B 108.8
H25A C25 H25B 107.6
C25 C26 C27 111.0(2)
C25 C26 H26A 109.4
C27 C26 H26A 109.4
C25 C26 H26B 109.4
C27 C26 H26B 109.4
H26A C26 H26B 108.0
C26 C27 C32 112.2(3)
C26 C27 C28 109.1(3)
C32 C27 C28 110.7(3)
C26 C27 H27 108.2
C32 C27 H27 108.2
C28 C27 H27 108.2
C27 C28 C23 113.1(2)
C27 C28 H28A 109.0
C23 C28 H28A 109.0
C27 C28 H28B 109.0
C23 C28 H28B 109.0
H28A C28 H28B 107.8
C31 C29 C30 110.3(3)
C31 C29 C24 113.7(2)
C30 C29 C24 111.0(2)
C31 C29 H29 107.2
C30 C29 H29 107.2
C24 C29 H29 107.2
C29 C30 H30A 109.5
C29 C30 H30B 109.5
H30A C30 H30B 109.5
C29 C30 H30C 109.5
H30A C30 H30C 109.5
H30B C30 H30C 109.5
C29 C31 H31A 109.5
C29 C31 H31B 109.5
H31A C31 H31B 109.5
C29 C31 H31C 109.5
H31A C31 H31C 109.5
H31B C31 H31C 109.5
C27 C32 H32A 109.5
C27 C32 H32B 109.5
H32A C32 H32B 109.5
C27 C32 H32C 109.5
H32A C32 H32C 109.5
H32B C32 H32C 109.5
C38 C33 C34 119.7(3)
C38 C33 P2 123.1(2)
C34 C33 P2 117.1(2)
C35 C34 C33 119.9(3)
C35 C34 H34 120.1
C33 C34 H34 120.1
C36 C35 C34 120.1(3)
C36 C35 H35 120.0
C34 C35 H35 120.0
C37 C36 C35 119.9(3)
C37 C36 H36 120.1
C35 C36 H36 120.1
C36 C37 C38 120.9(3)
C36 C37 H37 119.6
C38 C37 H37 119.6
C37 C38 C33 119.6(3)
C37 C38 H38 120.2
C33 C38 H38 120.2
C40 C39 C44 119.8(3)
C40 C39 P2 122.5(2)
C44 C39 P2 117.6(2)
C41 C40 C39 119.9(3)
C41 C40 H40 120.1
C39 C40 H40 120.1
C40 C41 C42 120.2(3)
C40 C41 H41 119.9
C42 C41 H41 119.9
C43 C42 C41 120.1(3)
C43 C42 H42 119.9
C41 C42 H42 119.9
C42 C43 C44 120.2(3)
C42 C43 H43 119.9
C44 C43 H43 119.9
C39 C44 C43 119.8(3)
C39 C44 H44 120.1
C43 C44 H44 120.1
O4 P4 C77 111.04(12)
O4 P4 C83 112.00(12)
C77 P4 C83 101.86(12)
O4 P4 C67 113.24(11)
C77 P4 C67 111.32(13)
C83 P4 C67 106.74(13)
C68 C67 C72 111.2(2)
C68 C67 P4 111.68(18)
C72 C67 P4 106.32(18)
C68 C67 H67 109.2
C72 C67 H67 109.2
P4 C67 H67 109.2
C69 C68 C74 111.3(2)
C69 C68 C67 110.5(2)
C74 C68 C67 113.6(2)
C69 C68 H68 107.0
C74 C68 H68 107.0
C67 C68 H68 107.0
C70 C69 C68 114.2(3)
C70 C69 H69A 108.7
C68 C69 H69A 108.7
C70 C69 H69B 108.7
C68 C69 H69B 108.7
H69A C69 H69B 107.6
C71 C70 C69 111.5(2)
C71 C70 H70A 109.3
C69 C70 H70A 109.3
C71 C70 H70B 109.3
C69 C70 H70B 109.3
H70A C70 H70B 108.0
C70 C71 C72 109.4(2)
C70 C71 C73 112.0(3)
C72 C71 C73 111.3(3)
C70 C71 H71 108.0
C72 C71 H71 108.0
C73 C71 H71 108.0
C71 C72 C67 112.5(2)
C71 C72 H72A 109.1
C67 C72 H72A 109.1
C71 C72 H72B 109.1
C67 C72 H72B 109.1
H72A C72 H72B 107.8
C71 C73 H73A 109.5
C71 C73 H73B 109.5
H73A C73 H73B 109.5
C71 C73 H73C 109.5
H73A C73 H73C 109.5
H73B C73 H73C 109.5
C75 C74 C76 110.1(3)
C75 C74 C68 113.4(2)
C76 C74 C68 111.5(3)
C75 C74 H74 107.2
C76 C74 H74 107.2
C68 C74 H74 107.2
C74 C75 H75A 109.5
C74 C75 H75B 109.5
H75A C75 H75B 109.5
C74 C75 H75C 109.5
H75A C75 H75C 109.5
H75B C75 H75C 109.5
C74 C76 H76A 109.5
C74 C76 H76B 109.5
H76A C76 H76B 109.5
C74 C76 H76C 109.5
H76A C76 H76C 109.5
H76B C76 H76C 109.5
C78 C77 C82 119.7(3)
C78 C77 P4 122.9(2)
C82 C77 P4 117.2(2)
C77 C78 C79 119.9(3)
C77 C78 H78 120.0
C79 C78 H78 120.0
C80 C79 C78 120.3(3)
C80 C79 H79 119.9
C78 C79 H79 119.9
C79 C80 C81 120.4(3)
C79 C80 H80 119.8
C81 C80 H80 119.8
C80 C81 C82 119.9(3)
C80 C81 H81 120.1
C82 C81 H81 120.1
C81 C82 C77 119.8(3)
C81 C82 H82 120.1
C77 C82 H82 120.1
C88 C83 C84 119.8(3)
C88 C83 P4 122.6(2)
C84 C83 P4 117.6(2)
C85 C84 C83 120.1(3)
C85 C84 H84 119.9
C83 C84 H84 119.9
C86 C85 C84 120.1(3)
C86 C85 H85 119.9
C84 C85 H85 119.9
C85 C86 C87 120.3(3)
C85 C86 H86 119.9
C87 C86 H86 119.9
C86 C87 C88 120.2(3)
C86 C87 H87 119.9
C88 C87 H87 119.9
C83 C88 C87 119.5(3)
C83 C88 H88 120.2
C87 C88 H88 120.2

loop_
_geom_bond_atom_site_label_1
_geom_bond_atom_site_label_2
_geom_bond_distance
P1 O1 1.4866(19)
P1 C11 1.816(3)
P1 C17 1.821(3)
P1 C1 1.824(3)
C1 C6 1.545(4)
C1 C2 1.549(4)
C1 H1 1.0000
C2 C3 1.528(4)
C2 C7 1.550(4)
C2 H2 1.0000
C3 C4 1.523(4)
C3 H3A 0.9900
C3 H3B 0.9900
C4 C5 1.517(4)
C4 H4A 0.9900
C4 H4B 0.9900
C5 C10 1.516(4)
C5 C6 1.524(4)
C5 H5 1.0000
C6 H6A 0.9900
C6 H6B 0.9900
C7 C9 1.517(4)
C7 C8 1.522(4)
C7 H7 1.0000
C8 H8A 0.9800
C8 H8B 0.9800
C8 H8C 0.9800
C9 H9A 0.9800
C9 H9B 0.9800
C9 H9C 0.9800
C10 H10A 0.9800
C10 H10B 0.9800
C10 H10C 0.9800
C11 C16 1.385(4)
C11 C12 1.397(4)
C12 C13 1.376(4)
C12 H12 0.9500
C13 C14 1.384(4)
C13 H13 0.9500
C14 C15 1.378(5)
C14 H14 0.9500
C15 C16 1.380(4)
C15 H15 0.9500
C16 H16 0.9500
C17 C18 1.390(4)
C17 C22 1.392(4)
C18 C19 1.384(4)
C18 H18 0.9500
C19 C20 1.391(5)
C19 H19 0.9500
C20 C21 1.371(5)
C20 H20 0.9500
C21 C22 1.387(5)
C21 H21 0.9500
C22 H22 0.9500
P3 O3 1.4884(19)
P3 C55 1.813(3)
P3 C61 1.818(3)
P3 C45 1.829(3)
C45 C46 1.540(4)
C45 C50 1.551(4)
C45 H45 1.0000
C46 C47 1.521(4)
C46 C51 1.548(4)
C46 H46 1.0000
C47 C48 1.527(4)
C47 H47A 0.9900
C47 H47B 0.9900
C48 C49 1.515(4)
C48 H48A 0.9900
C48 H48B 0.9900
C49 C54 1.516(4)
C49 C50 1.530(4)
C49 H49 1.0000
C50 H50A 0.9900
C50 H50B 0.9900
C51 C53 1.525(4)
C51 C52 1.526(4)
C51 H51 1.0000
C52 H52A 0.9800
C52 H52B 0.9800
C52 H52C 0.9800
C53 H53A 0.9800
C53 H53B 0.9800
C53 H53C 0.9800
C54 H54A 0.9800
C54 H54B 0.9800
C54 H54C 0.9800
C55 C60 1.379(4)
C55 C56 1.395(4)
C56 C57 1.380(4)
C56 H56 0.9500
C57 C58 1.383(5)
C57 H57 0.9500
C58 C59 1.372(5)
C58 H58 0.9500
C59 C60 1.375(4)
C59 H59 0.9500
C60 H60 0.9500
C61 C66 1.395(4)
C61 C62 1.396(4)
C62 C63 1.380(4)
C62 H62 0.9500
C63 C64 1.391(5)
C63 H63 0.9500
C64 C65 1.371(5)
C64 H64 0.9500
C65 C66 1.386(5)
C65 H65 0.9500
C66 H66 0.9500
P2 O2 1.4881(19)
P2 C39 1.815(3)
P2 C33 1.821(3)
P2 C23 1.833(3)
C23 C28 1.540(4)
C23 C24 1.546(4)
C23 H23 1.0000
C24 C25 1.532(4)
C24 C29 1.543(4)
C24 H24 1.0000
C25 C26 1.515(4)
C25 H25A 0.9900
C25 H25B 0.9900
C26 C27 1.516(4)
C26 H26A 0.9900
C26 H26B 0.9900
C27 C32 1.527(5)
C27 C28 1.529(4)
C27 H27 1.0000
C28 H28A 0.9900
C28 H28B 0.9900
C29 C31 1.523(4)
C29 C30 1.533(4)
C29 H29 1.0000
C30 H30A 0.9800
C30 H30B 0.9800
C30 H30C 0.9800
C31 H31A 0.9800
C31 H31B 0.9800
C31 H31C 0.9800
C32 H32A 0.9800
C32 H32B 0.9800
C32 H32C 0.9800
C33 C38 1.383(4)
C33 C34 1.393(4)
C34 C35 1.388(4)
C34 H34 0.9500
C35 C36 1.375(5)
C35 H35 0.9500
C36 C37 1.375(4)
C36 H36 0.9500
C37 C38 1.381(4)
C37 H37 0.9500
C38 H38 0.9500
C39 C40 1.388(4)
C39 C44 1.392(4)
C40 C41 1.385(4)
C40 H40 0.9500
C41 C42 1.385(5)
C41 H41 0.9500
C42 C43 1.375(5)
C42 H42 0.9500
C43 C44 1.392(4)
C43 H43 0.9500
C44 H44 0.9500
P4 O4 1.4850(19)
P4 C77 1.815(3)
P4 C83 1.818(3)
P4 C67 1.831(3)
C67 C68 1.548(4)
C67 C72 1.550(4)
C67 H67 1.0000
C68 C69 1.532(4)
C68 C74 1.544(4)
C68 H68 1.0000
C69 C70 1.517(4)
C69 H69A 0.9900
C69 H69B 0.9900
C70 C71 1.511(4)
C70 H70A 0.9900
C70 H70B 0.9900
C71 C72 1.520(4)
C71 C73 1.526(4)
C71 H71 1.0000
C72 H72A 0.9900
C72 H72B 0.9900
C73 H73A 0.9800
C73 H73B 0.9800
C73 H73C 0.9800
C74 C75 1.528(4)
C74 C76 1.529(4)
C74 H74 1.0000
C75 H75A 0.9800
C75 H75B 0.9800
C75 H75C 0.9800
C76 H76A 0.9800
C76 H76B 0.9800
C76 H76C 0.9800
C77 C78 1.381(4)
C77 C82 1.395(4)
C78 C79 1.387(5)
C78 H78 0.9500
C79 C80 1.371(5)
C79 H79 0.9500
C80 C81 1.382(5)
C80 H80 0.9500
C81 C82 1.385(5)
C81 H81 0.9500
C82 H82 0.9500
C83 C88 1.386(4)
C83 C84 1.391(4)
C84 C85 1.381(4)
C84 H84 0.9500
C85 C86 1.375(5)
C85 H85 0.9500
C86 C87 1.379(5)
C86 H86 0.9500
C87 C88 1.392(4)
C87 H87 0.9500
C88 H88 0.9500

loop_
_geom_torsion_atom_site_label_1
_geom_torsion_atom_site_label_2
_geom_torsion_atom_site_label_3
_geom_torsion_atom_site_label_4
_geom_torsion
O1 P1 C1 C6 81.5(2)
C11 P1 C1 C6 -42.0(2)
C17 P1 C1 C6 -152.63(19)
O1 P1 C1 C2 -38.5(2)
C11 P1 C1 C2 -162.10(18)
C17 P1 C1 C2 87.3(2)
C6 C1 C2 C3 57.1(3)
P1 C1 C2 C3 177.15(19)
C6 C1 C2 C7 -175.4(2)
P1 C1 C2 C7 -55.3(3)
C1 C2 C3 C4 -58.7(3)
C7 C2 C3 C4 172.6(2)
C2 C3 C4 C5 56.9(3)
C3 C4 C5 C10 -177.3(3)
C3 C4 C5 C6 -53.0(3)
C10 C5 C6 C1 177.8(3)
C4 C5 C6 C1 54.0(3)
C2 C1 C6 C5 -56.3(3)
P1 C1 C6 C5 -177.2(2)
C3 C2 C7 C9 54.5(3)
C1 C2 C7 C9 -71.2(3)
C3 C2 C7 C8 -71.3(3)
C1 C2 C7 C8 163.0(2)
O1 P1 C11 C16 7.8(3)
C17 P1 C11 C16 -111.1(2)
C1 P1 C11 C16 132.4(2)
O1 P1 C11 C12 -175.6(2)
C17 P1 C11 C12 65.5(3)
C1 P1 C11 C12 -51.0(3)
C16 C11 C12 C13 1.9(4)
P1 C11 C12 C13 -174.7(2)
C11 C12 C13 C14 -0.7(4)
C12 C13 C14 C15 -1.0(5)
C13 C14 C15 C16 1.5(5)
C14 C15 C16 C11 -0.4(5)
C12 C11 C16 C15 -1.3(4)
P1 C11 C16 C15 175.4(2)
O1 P1 C17 C18 169.9(2)
C11 P1 C17 C18 -71.5(2)
C1 P1 C17 C18 43.2(3)
O1 P1 C17 C22 -17.5(3)
C11 P1 C17 C22 101.2(2)
C1 P1 C17 C22 -144.1(2)
C22 C17 C18 C19 0.2(4)
P1 C17 C18 C19 172.6(2)
C17 C18 C19 C20 -0.4(4)
C18 C19 C20 C21 0.5(5)
C19 C20 C21 C22 -0.3(5)
C20 C21 C22 C17 0.1(5)
C18 C17 C22 C21 0.0(4)
P1 C17 C22 C21 -172.9(2)
O3 P3 C45 C46 -36.6(2)
C55 P3 C45 C46 -160.33(19)
C61 P3 C45 C46 89.6(2)
O3 P3 C45 C50 83.9(2)
C55 P3 C45 C50 -39.8(2)
C61 P3 C45 C50 -149.85(19)
C50 C45 C46 C47 57.5(3)
P3 C45 C46 C47 178.1(2)
C50 C45 C46 C51 -175.1(2)
P3 C45 C46 C51 -54.5(3)
C45 C46 C47 C48 -58.6(3)
C51 C46 C47 C48 172.7(3)
C46 C47 C48 C49 57.1(4)
C47 C48 C49 C54 -177.1(3)
C47 C48 C49 C50 -53.6(4)
C48 C49 C50 C45 54.6(3)
C54 C49 C50 C45 178.5(3)
C46 C45 C50 C49 -56.9(3)
P3 C45 C50 C49 -178.4(2)
C47 C46 C51 C53 55.9(3)
C45 C46 C51 C53 -69.9(3)
C47 C46 C51 C52 -68.8(3)
C45 C46 C51 C52 165.4(2)
O3 P3 C55 C60 9.7(3)
C61 P3 C55 C60 -108.8(2)
C45 P3 C55 C60 134.5(2)
O3 P3 C55 C56 -174.0(2)
C61 P3 C55 C56 67.5(3)
C45 P3 C55 C56 -49.2(3)
C60 C55 C56 C57 0.1(4)
P3 C55 C56 C57 -176.0(2)
C55 C56 C57 C58 0.1(4)
C56 C57 C58 C59 -0.3(5)
C57 C58 C59 C60 0.3(5)
C58 C59 C60 C55 0.0(5)
C56 C55 C60 C59 -0.2(4)
P3 C55 C60 C59 176.2(2)
O3 P3 C61 C66 -18.8(3)
C55 P3 C61 C66 99.6(2)
C45 P3 C61 C66 -145.9(2)
O3 P3 C61 C62 169.3(2)
C55 P3 C61 C62 -72.3(3)
C45 P3 C61 C62 42.3(3)
C66 C61 C62 C63 -0.6(4)
P3 C61 C62 C63 171.2(2)
C61 C62 C63 C64 -0.1(5)
C62 C63 C64 C65 0.3(5)
C63 C64 C65 C66 0.1(5)
C64 C65 C66 C61 -0.8(5)
C62 C61 C66 C65 1.0(4)
P3 C61 C66 C65 -171.2(2)
O2 P2 C23 C28 74.4(2)
C39 P2 C23 C28 -48.3(2)
C33 P2 C23 C28 -159.33(18)
O2 P2 C23 C24 -47.3(2)
C39 P2 C23 C24 -169.94(18)
C33 P2 C23 C24 79.0(2)
C28 C23 C24 C25 48.7(3)
P2 C23 C24 C25 167.65(19)
C28 C23 C24 C29 175.2(2)
P2 C23 C24 C29 -65.9(3)
C29 C24 C25 C26 -179.0(2)
C23 C24 C25 C26 -51.4(3)
C24 C25 C26 C27 56.6(3)
C25 C26 C27 C32 179.3(3)
C25 C26 C27 C28 -57.6(3)
C26 C27 C28 C23 57.5(3)
C32 C27 C28 C23 -178.6(3)
C24 C23 C28 C27 -53.6(3)
P2 C23 C28 C27 -175.0(2)
C25 C24 C29 C31 55.1(3)
C23 C24 C29 C31 -71.0(3)
C25 C24 C29 C30 -69.9(3)
C23 C24 C29 C30 164.0(2)
O2 P2 C33 C38 168.5(2)
C39 P2 C33 C38 -72.8(3)
C23 P2 C33 C38 41.1(3)
O2 P2 C33 C34 -16.1(3)
C39 P2 C33 C34 102.7(2)
C23 P2 C33 C34 -143.5(2)
C38 C33 C34 C35 -0.2(4)
P2 C33 C34 C35 -175.8(2)
C33 C34 C35 C36 0.4(5)
C34 C35 C36 C37 -1.0(5)
C35 C36 C37 C38 1.4(5)
C36 C37 C38 C33 -1.1(5)
C34 C33 C38 C37 0.5(4)
P2 C33 C38 C37 175.9(2)
O2 P2 C39 C40 -173.3(2)
C33 P2 C39 C40 67.9(2)
C23 P2 C39 C40 -49.4(3)
O2 P2 C39 C44 10.7(2)
C33 P2 C39 C44 -108.1(2)
C23 P2 C39 C44 134.6(2)
C44 C39 C40 C41 -0.1(4)
P2 C39 C40 C41 -176.0(2)
C39 C40 C41 C42 1.2(4)
C40 C41 C42 C43 -1.7(5)
C41 C42 C43 C44 1.3(5)
C40 C39 C44 C43 -0.3(4)
P2 C39 C44 C43 175.8(2)
C42 C43 C44 C39 -0.2(4)
O4 P4 C67 C68 -49.3(2)
C77 P4 C67 C68 76.7(2)
C83 P4 C67 C68 -172.95(19)
O4 P4 C67 C72 72.2(2)
C77 P4 C67 C72 -161.85(17)
C83 P4 C67 C72 -51.5(2)
C72 C67 C68 C69 49.7(3)
P4 C67 C68 C69 168.3(2)
C72 C67 C68 C74 175.5(2)
P4 C67 C68 C74 -65.9(3)
C74 C68 C69 C70 -178.2(3)
C67 C68 C69 C70 -51.0(4)
C68 C69 C70 C71 55.4(4)
C69 C70 C71 C72 -57.1(3)
C69 C70 C71 C73 179.0(3)
C70 C71 C72 C67 58.1(3)
C73 C71 C72 C67 -177.6(3)
C68 C67 C72 C71 -55.1(3)
P4 C67 C72 C71 -176.8(2)
C69 C68 C74 C75 55.7(3)
C67 C68 C74 C75 -69.7(3)
C69 C68 C74 C76 -69.2(3)
C67 C68 C74 C76 165.3(2)
O4 P4 C77 C78 171.3(2)
C83 P4 C77 C78 -69.3(3)
C67 P4 C77 C78 44.2(3)
O4 P4 C77 C82 -13.9(3)
C83 P4 C77 C82 105.5(2)
C67 P4 C77 C82 -141.1(2)
C82 C77 C78 C79 0.0(5)
P4 C77 C78 C79 174.7(3)
C77 C78 C79 C80 0.2(5)
C78 C79 C80 C81 -0.1(5)
C79 C80 C81 C82 -0.2(5)
C80 C81 C82 C77 0.4(5)
C78 C77 C82 C81 -0.4(4)
P4 C77 C82 C81 -175.3(2)
O4 P4 C83 C88 -165.6(2)
C77 P4 C83 C88 75.6(2)
C67 P4 C83 C88 -41.2(3)
O4 P4 C83 C84 18.0(3)
C77 P4 C83 C84 -100.7(2)
C67 P4 C83 C84 142.5(2)
C88 C83 C84 C85 -0.3(4)
P4 C83 C84 C85 176.1(2)
C83 C84 C85 C86 0.6(4)
C84 C85 C86 C87 -0.4(5)
C85 C86 C87 C88 -0.2(5)
C84 C83 C88 C87 -0.2(4)
P4 C83 C88 C87 -176.5(2)
C86 C87 C88 C83 0.4(4)
